data_7000408
loop_
_publ_author_name
'Wang, Rongming'
'Camacho-Fernandez, Miguel A.'
'Xu, Wei'
'Zhang, Jian'
'Li, Lijuan'

_publ_section_title
;
 Neutral and reduced Roussin's red salt ester [Fe2(\m-RS)2(NO)4] (R =
 n-Pr, t-Bu, 6-methyl-2-pyridyl and 4,6-dimethyl-2-pyrimidyl):
 synthesis, X-ray crystal structures, spectroscopic, electrochemical
 and density functional theoretical investigations
;
_journal_issue 5
_journal_name_full 'Dalton Transactions'
_journal_page_first 777
_journal_page_last 786
_journal_paper_doi 10.1039/b810230a
_journal_year 2009
_chemical_formula_sum 'C6 H14 Fe2 N4 O4 S2'
_chemical_formula_weight 382.05
_chemical_name_systematic
;
?
;
_space_group_IT_number 2
_symmetry_cell_setting triclinic
_symmetry_space_group_name_Hall '-P 1'
_symmetry_space_group_name_H-M 'P -1'
_atom_sites_solution_hydrogens geom
_atom_sites_solution_primary direct
_atom_sites_solution_secondary difmap
_audit_creation_method SHELXL-97
_cell_angle_alpha 77.803(7)
_cell_angle_beta 80.488(7)
_cell_angle_gamma 79.337(7)
_cell_formula_units_Z 1
_cell_length_a 5.0016(5)
_cell_length_b 7.9562(9)
_cell_length_c 9.4709(9)
_cell_measurement_reflns_used 78
_cell_measurement_temperature 273(2)
_cell_measurement_theta_max 25.19
_cell_measurement_theta_min 2.22
_cell_volume 358.88(7)
_computing_cell_refinement 'Siemens SMART & SAINT'
_computing_data_collection 'Siemens SMART'
_computing_data_reduction 'Siemens XPREP'
_computing_molecular_graphics 'Bruker SHELXTL'
_computing_publication_material 'Bruker SHELXTL'
_computing_structure_refinement 'Siemens SHELXTL'
_computing_structure_solution 'Siemens SHELXTL'
_diffrn_ambient_temperature 273(2)
_diffrn_measured_fraction_theta_full 0.982
_diffrn_measured_fraction_theta_max 0.982
_diffrn_measurement_device_type 'CCD area detector'
_diffrn_measurement_method 'phi and omega scans'
_diffrn_radiation_monochromator graphite
_diffrn_radiation_source 'fine-focus sealed tube'
_diffrn_radiation_type MoK\a
_diffrn_radiation_wavelength 0.71073
_diffrn_reflns_av_R_equivalents 0.0844
_diffrn_reflns_av_sigmaI/netI 0.0972
_diffrn_reflns_limit_h_max 5
_diffrn_reflns_limit_h_min -5
_diffrn_reflns_limit_k_max 9
_diffrn_reflns_limit_k_min -9
_diffrn_reflns_limit_l_max 11
_diffrn_reflns_limit_l_min -10
_diffrn_reflns_number 2615
_diffrn_reflns_theta_full 25.19
_diffrn_reflns_theta_max 25.19
_diffrn_reflns_theta_min 2.22
_diffrn_standards_decay_% 0
_diffrn_standards_interval_count 0
_diffrn_standards_interval_time .
_diffrn_standards_number 0
_exptl_absorpt_coefficient_mu 2.321
_exptl_absorpt_correction_T_max .831
_exptl_absorpt_correction_T_min .652
_exptl_absorpt_correction_type empirical
_exptl_absorpt_process_details 'SADABS (Sheldrick, 1996)'
_exptl_crystal_colour black
_exptl_crystal_density_diffrn 1.768
_exptl_crystal_density_method 'not measured'
_exptl_crystal_description prism
_exptl_crystal_F_000 194
_exptl_crystal_size_max .18
_exptl_crystal_size_mid .14
_exptl_crystal_size_min .08
_refine_diff_density_max 1.111
_refine_diff_density_min -0.591
_refine_diff_density_rms 0.151
_refine_ls_extinction_method none
_refine_ls_goodness_of_fit_ref 0.943
_refine_ls_hydrogen_treatment constr
_refine_ls_matrix_type full
_refine_ls_number_parameters 82
_refine_ls_number_reflns 1263
_refine_ls_number_restraints 0
_refine_ls_restrained_S_all 0.943
_refine_ls_R_factor_gt 0.0513
_refine_ls_shift/su_max 0.000
_refine_ls_shift/su_mean 0.000
_refine_ls_structure_factor_coef Fsqd
_refine_ls_weighting_details 'calc w=1/[\s^2^(Fo^2^)+(0.0641P)^2^+0.0000P] where P=(Fo^2^+2Fc^2^)/3'
_refine_ls_weighting_scheme calc
_refine_ls_wR_factor_gt 0.1233
_refine_ls_wR_factor_ref 0.1288
_reflns_number_gt 942
_reflns_number_total 1263
_reflns_threshold_expression >2sigma(I)
_cod_data_source_file b810230a.txt
_cod_data_source_block 1
_cod_depositor_comments
;
The following automatic conversions were performed:
'_symmetry_cell_setting' value 'Triclinic' changed to 'triclinic'
according to '/home/saulius/struct/CIF-dictionaries/cif_core.dic'
dictionary named 'cif_core.dic' version 2.4.1 from 2010-06-29.

Automatic conversion script
Id: cif_fix_enum 1527 2010-12-29 10:47:43Z saulius 
;
_cod_original_sg_symbol_H-M P-1
_cod_database_code 7000408
_refine_ls_r_factor_ref 0.0677

loop_
_symmetry_equiv_pos_as_xyz
'x, y, z'
'-x, -y, -z'

loop_
_atom_site_label
_atom_site_type_symbol
_atom_site_fract_x
_atom_site_fract_y
_atom_site_fract_z
_atom_site_U_iso_or_equiv
_atom_site_adp_type
_atom_site_occupancy
_atom_site_symmetry_multiplicity
_atom_site_calc_flag
_atom_site_refinement_flags
_atom_site_disorder_assembly
_atom_site_disorder_group
Fe1 Fe 0.00008(15) 0.62385(10) 0.37827(9) 0.0249(3) Uani 1 1 d . . .
S1 S -0.1879(3) 0.37828(19) 0.42027(16) 0.0279(4) Uani 1 1 d . . .
O1 O -0.4068(9) 0.9229(6) 0.3387(5) 0.0474(13) Uani 1 1 d . . .
O2 O 0.4082(9) 0.6099(7) 0.1334(5) 0.0474(13) Uani 1 1 d . . .
N1 N -0.2525(10) 0.7930(7) 0.3652(5) 0.0317(12) Uani 1 1 d . . .
N2 N 0.2543(10) 0.6066(6) 0.2404(5) 0.0314(12) Uani 1 1 d . . .
C1 C 0.0490(12) 0.2265(8) 0.3192(6) 0.0281(13) Uani 1 1 d . . .
H1A H 0.2364 0.2417 0.3209 0.034 Uiso 1 1 calc R . .
H1B H 0.0288 0.1079 0.3660 0.034 Uiso 1 1 calc R . .
C2 C -0.0070(12) 0.2568(8) 0.1628(6) 0.0338(15) Uani 1 1 d . . .
H2A H 0.0163 0.3748 0.1156 0.041 Uiso 1 1 calc R . .
H2B H -0.1954 0.2437 0.1613 0.041 Uiso 1 1 calc R . .
C3 C 0.1859(13) 0.1289(9) 0.0789(7) 0.0378(16) Uani 1 1 d . . .
H3A H 0.1442 0.1499 -0.0192 0.057 Uiso 1 1 calc R . .
H3B H 0.1628 0.0120 0.1254 0.057 Uiso 1 1 calc R . .
H3C H 0.3722 0.1442 0.0778 0.057 Uiso 1 1 calc R . .

loop_
_atom_site_aniso_label
_atom_site_aniso_U_11
_atom_site_aniso_U_22
_atom_site_aniso_U_33
_atom_site_aniso_U_23
_atom_site_aniso_U_13
_atom_site_aniso_U_12
Fe1 0.0174(5) 0.0265(5) 0.0282(5) -0.0018(4) -0.0015(3) -0.0020(3)
S1 0.0198(8) 0.0306(9) 0.0318(8) -0.0032(7) -0.0033(6) -0.0028(6)
O1 0.032(3) 0.033(3) 0.070(3) 0.000(3) -0.010(2) 0.005(2)
O2 0.034(3) 0.069(4) 0.033(3) -0.005(2) 0.011(2) -0.008(2)
N1 0.025(3) 0.030(3) 0.037(3) -0.002(2) -0.006(2) -0.001(2)
N2 0.027(3) 0.031(3) 0.035(3) -0.002(2) -0.004(3) -0.005(2)
C1 0.030(3) 0.024(3) 0.029(3) -0.004(3) -0.005(3) -0.003(2)
C2 0.032(4) 0.035(4) 0.033(3) -0.002(3) -0.006(3) -0.005(3)
C3 0.037(4) 0.045(4) 0.034(4) -0.010(3) -0.004(3) -0.010(3)

loop_
_atom_type_symbol
_atom_type_description
_atom_type_scat_dispersion_real
_atom_type_scat_dispersion_imag
_atom_type_scat_source
C C 0.0033 0.0016 'International Tables Vol C Tables 4.2.6.8 and 6.1.1.4'
H H 0.0000 0.0000 'International Tables Vol C Tables 4.2.6.8 and 6.1.1.4'
Fe Fe 0.3463 0.8444 'International Tables Vol C Tables 4.2.6.8 and 6.1.1.4'
N N 0.0061 0.0033 'International Tables Vol C Tables 4.2.6.8 and 6.1.1.4'
O O 0.0106 0.0060 'International Tables Vol C Tables 4.2.6.8 and 6.1.1.4'
S S 0.1246 0.1234 'International Tables Vol C Tables 4.2.6.8 and 6.1.1.4'

loop_
_geom_angle_atom_site_label_1
_geom_angle_atom_site_label_2
_geom_angle_atom_site_label_3
_geom_angle
_geom_angle_site_symmetry_1
_geom_angle_site_symmetry_3
_geom_angle_publ_flag
N1 Fe1 N2 120.2(3) . . ?
N1 Fe1 S1 108.13(18) . . ?
N2 Fe1 S1 106.45(17) . . ?
N1 Fe1 S1 106.71(18) . 2_566 ?
N2 Fe1 S1 108.10(18) . 2_566 ?
S1 Fe1 S1 106.56(6) . 2_566 ?
N1 Fe1 Fe1 120.04(18) . 2_566 ?
N2 Fe1 Fe1 119.78(17) . 2_566 ?
S1 Fe1 Fe1 53.31(5) . 2_566 ?
S1 Fe1 Fe1 53.25(5) 2_566 2_566 ?
C1 S1 Fe1 106.4(2) . . ?
C1 S1 Fe1 106.35(19) . 2_566 ?
Fe1 S1 Fe1 73.44(6) . 2_566 ?
O1 N1 Fe1 170.3(5) . . ?
O2 N2 Fe1 171.1(5) . . ?
C2 C1 S1 111.0(4) . . ?
C2 C1 H1A 109.4 . . ?
S1 C1 H1A 109.4 . . ?
C2 C1 H1B 109.4 . . ?
S1 C1 H1B 109.4 . . ?
H1A C1 H1B 108.0 . . ?
C1 C2 C3 111.2(5) . . ?
C1 C2 H2A 109.4 . . ?
C3 C2 H2A 109.4 . . ?
C1 C2 H2B 109.4 . . ?
C3 C2 H2B 109.4 . . ?
H2A C2 H2B 108.0 . . ?
C2 C3 H3A 109.5 . . ?
C2 C3 H3B 109.5 . . ?
H3A C3 H3B 109.5 . . ?
C2 C3 H3C 109.5 . . ?
H3A C3 H3C 109.5 . . ?
H3B C3 H3C 109.5 . . ?

loop_
_geom_bond_atom_site_label_1
_geom_bond_atom_site_label_2
_geom_bond_distance
_geom_bond_site_symmetry_2
_geom_bond_publ_flag
Fe1 N1 1.666(5) . ?
Fe1 N2 1.674(5) . ?
Fe1 S1 2.2556(17) . ?
Fe1 S1 2.2575(17) 2_566 ?
Fe1 Fe1 2.6983(17) 2_566 ?
S1 C1 1.834(5) . ?
S1 Fe1 2.2575(17) 2_566 ?
O1 N1 1.177(6) . ?
O2 N2 1.166(6) . ?
C1 C2 1.514(8) . ?
C1 H1A 0.9700 . ?
C1 H1B 0.9700 . ?
C2 C3 1.524(8) . ?
C2 H2A 0.9700 . ?
C2 H2B 0.9700 . ?
C3 H3A 0.9600 . ?
C3 H3B 0.9600 . ?
C3 H3C 0.9600 . ?
